data_7047851
loop_
_publ_author_name
'Fatila, Elisabeth M.'
'Maahs, Adam C.'
'Hetherington, Erin E.'
'Cooper, Brandon J.'
'Cooper, Riley E.'
'Daanen, Nick N.'
'Jennings, Michael'
'Skrabalak, Sara E.'
'Preuss, Kathryn E.'

_publ_section_title
;
 Stoichiometric control: 8- and 10-coordinate Ln(hfac)<sub>3</sub>(bpy)
 and Ln(hfac)<sub>3</sub>(bpy)<sub>2</sub> complexes of the early
 lanthanides La-Sm.
;
_journal_issue 45
_journal_name_full 'Dalton transactions (Cambridge, England : 2003)'
_journal_page_first 16232
_journal_page_last 16241
_journal_paper_doi 10.1039/c8dt03286f
_journal_volume 47
_journal_year 2018
_chemical_formula_moiety 'C25 H11 F18 N2 O6 Pr'
_chemical_formula_sum 'C25 H11 F18 N2 O6 Pr'
_chemical_formula_weight 918.27
_chemical_properties_physical Moisture-sensitive,Hygroscopic
_space_group_crystal_system triclinic
_space_group_IT_number 2
_space_group_name_Hall '-P 1'
_space_group_name_H-M_alt 'P -1'
_symmetry_space_group_name_Hall '-P 1'
_symmetry_space_group_name_H-M 'P -1'
_atom_sites_solution_hydrogens geom
_atom_sites_solution_primary direct
_atom_sites_solution_secondary difmap
_audit_creation_method SHELXL-2018/3
_audit_update_record
;
2018-10-07 deposited with the CCDC.
2018-10-22 downloaded from the CCDC.
;
_cell_angle_alpha 78.5449(14)
_cell_angle_beta 76.6137(16)
_cell_angle_gamma 72.7269(15)
_cell_formula_units_Z 4
_cell_length_a 11.9492(3)
_cell_length_b 15.8540(5)
_cell_length_c 17.8253(5)
_cell_measurement_reflns_used 20498
_cell_measurement_temperature 150(2)
_cell_measurement_theta_max 27.48
_cell_measurement_theta_min 2.55
_cell_volume 3106.17(16)
_computing_cell_refinement 'DENZO-SMN (Otwinowski & Minor, 1997)'
_computing_data_collection 'COLLECT (Nonius B.V., 1997-2002)'
_computing_data_reduction DENZO-SMN
_computing_molecular_graphics 'Mercury 3.10.2'
_computing_publication_material 'Microsoft Office 2013'
_computing_structure_refinement 'SHELXL-2018/3 (Sheldrick, 2018)'
_computing_structure_solution 'SHELXS-97 (Sheldrick, 2008)'
_diffrn_ambient_temperature 150(2)
_diffrn_detector_area_resol_mean 9
_diffrn_measured_fraction_theta_full 0.997
_diffrn_measured_fraction_theta_max 0.997
_diffrn_measurement_device_type 'Nonius Kappa-CCD'
_diffrn_measurement_method '\f scans, and \w scans with \k offsets'
_diffrn_radiation_type MoK\a
_diffrn_radiation_wavelength 0.71073
_diffrn_reflns_av_R_equivalents 0.0671
_diffrn_reflns_av_unetI/netI 0.0703
_diffrn_reflns_Laue_measured_fraction_full 0.997
_diffrn_reflns_Laue_measured_fraction_max 0.997
_diffrn_reflns_limit_h_max 14
_diffrn_reflns_limit_h_min -14
_diffrn_reflns_limit_k_max 18
_diffrn_reflns_limit_k_min -18
_diffrn_reflns_limit_l_max 21
_diffrn_reflns_limit_l_min -21
_diffrn_reflns_number 33787
_diffrn_reflns_point_group_measured_fraction_full 0.997
_diffrn_reflns_point_group_measured_fraction_max 0.997
_diffrn_reflns_theta_full 25.026
_diffrn_reflns_theta_max 25.026
_diffrn_reflns_theta_min 2.564
_diffrn_source 'fine-focus sealed tube'
_exptl_absorpt_coefficient_mu 1.720
_exptl_absorpt_correction_T_max 0.989
_exptl_absorpt_correction_T_min 0.806
_exptl_absorpt_correction_type multi-scan
_exptl_absorpt_process_details
;
multi-scan from symmetry-related measurements 
 Sortav (Blessing 1995)
;
_exptl_crystal_colour green
_exptl_crystal_density_diffrn 1.964
_exptl_crystal_density_method 'not measured'
_exptl_crystal_description block
_exptl_crystal_F_000 1776
_exptl_crystal_size_max 0.180
_exptl_crystal_size_mid 0.120
_exptl_crystal_size_min 0.100
_refine_diff_density_max 1.907
_refine_diff_density_min -1.506
_refine_diff_density_rms 0.131
_refine_ls_extinction_method none
_refine_ls_goodness_of_fit_ref 1.042
_refine_ls_hydrogen_treatment constr
_refine_ls_matrix_type full
_refine_ls_number_parameters 1045
_refine_ls_number_reflns 10948
_refine_ls_number_restraints 432
_refine_ls_restrained_S_all 1.032
_refine_ls_R_factor_all 0.0840
_refine_ls_R_factor_gt 0.0485
_refine_ls_shift/su_max 0.003
_refine_ls_shift/su_mean 0.000
_refine_ls_structure_factor_coef Fsqd
_refine_ls_weighting_details 'w=1/[\s^2^(Fo^2^)+(0.0565P)^2^+7.6897P] where P=(Fo^2^+2Fc^2^)/3'
_refine_ls_weighting_scheme calc
_refine_ls_wR_factor_gt 0.1110
_refine_ls_wR_factor_ref 0.1313
_reflns_Friedel_coverage 0.000
_reflns_number_gt 7640
_reflns_number_total 10948
_reflns_threshold_expression 'I > 2\s(I)'
_cod_data_source_file c8dt03286f2.cif
_cod_data_source_block k10268
_cod_depositor_comments 'Adding full bibliography for 7047848--7047856.cif.'
_cod_database_code 7047851
_shelx_shelxl_version_number 2018/3
_shelx_space_group_comment
;
The symmetry employed for this shelxl refinement is uniquely defined
by the following loop, which should always be used as a source of
symmetry information in preference to the above space-group names.
They are only intended as comments.
;
_shelx_estimated_absorpt_t_min 0.747
_shelx_estimated_absorpt_t_max 0.847

loop_
_space_group_symop_operation_xyz
'x, y, z'
'-x, -y, -z'

loop_
_atom_site_label
_atom_site_type_symbol
_atom_site_fract_x
_atom_site_fract_y
_atom_site_fract_z
_atom_site_U_iso_or_equiv
_atom_site_adp_type
_atom_site_occupancy
_atom_site_site_symmetry_order
_atom_site_calc_flag
_atom_site_refinement_flags_posn
_atom_site_refinement_flags_adp
_atom_site_refinement_flags_occupancy
_atom_site_disorder_assembly
_atom_site_disorder_group
Pr1 Pr 0.97323(3) 0.23917(2) 0.53267(2) 0.02789(12) Uani 1 1 d . U . . .
N1 N 1.0185(4) 0.3693(3) 0.5798(3) 0.0305(11) Uani 1 1 d . U . . .
C2 C 0.9666(5) 0.3896(4) 0.6517(4) 0.0318(14) Uani 1 1 d . U . . .
H2A H 0.904287 0.363693 0.679917 0.038 Uiso 1 1 calc R U . . .
C3 C 1.0007(6) 0.4469(4) 0.6862(4) 0.0345(15) Uani 1 1 d . U . . .
H3A H 0.962480 0.459876 0.737148 0.041 Uiso 1 1 calc R U . . .
C4 C 1.0899(7) 0.4843(5) 0.6458(4) 0.0454(18) Uani 1 1 d . U . . .
H4A H 1.115874 0.522956 0.668306 0.055 Uiso 1 1 calc R U . . .
C5 C 1.1421(6) 0.4646(5) 0.5708(4) 0.0416(17) Uani 1 1 d . U . . .
H5A H 1.203151 0.491140 0.541322 0.050 Uiso 1 1 calc R U . . .
C6 C 1.1059(6) 0.4072(4) 0.5393(4) 0.0327(14) Uani 1 1 d . U . . .
C7 C 1.1568(5) 0.3845(4) 0.4588(4) 0.0301(14) Uani 1 1 d . U . . .
C8 C 1.2509(6) 0.4144(5) 0.4116(4) 0.0424(17) Uani 1 1 d . U . . .
H8A H 1.286505 0.450221 0.430495 0.051 Uiso 1 1 calc R U . . .
C9 C 1.2928(6) 0.3926(5) 0.3378(4) 0.0511(19) Uani 1 1 d . U . . .
H9A H 1.359443 0.410991 0.306061 0.061 Uiso 1 1 calc R U . . .
C10 C 1.2375(6) 0.3441(5) 0.3104(4) 0.0452(18) Uani 1 1 d . U . . .
H10A H 1.262931 0.329971 0.258691 0.054 Uiso 1 1 calc R U . . .
C11 C 1.1445(6) 0.3163(5) 0.3592(4) 0.0419(17) Uani 1 1 d . U . . .
H11A H 1.106166 0.282821 0.339779 0.050 Uiso 1 1 calc R U . . .
N12 N 1.1043(5) 0.3337(3) 0.4331(3) 0.0323(12) Uani 1 1 d . U . . .
O21 O 1.1772(4) 0.1799(3) 0.5515(3) 0.0371(11) Uani 1 1 d . U . . .
C22 C 1.2275(6) 0.1638(4) 0.6087(4) 0.0380(16) Uani 1 1 d . U . . .
C23 C 1.1771(6) 0.1505(5) 0.6872(4) 0.0393(16) Uani 1 1 d . U . . .
H23A H 1.226273 0.137364 0.725178 0.047 Uiso 1 1 calc R U . . .
C24 C 1.0575(6) 0.1560(4) 0.7111(4) 0.0341(14) Uani 1 1 d . U . . .
O25 O 0.9786(4) 0.1777(3) 0.6695(2) 0.0324(10) Uani 1 1 d . U . . .
C26 C 1.3601(6) 0.1583(5) 0.5861(5) 0.0462(18) Uani 1 1 d . U . . .
C27 C 1.0101(7) 0.1352(5) 0.7982(4) 0.0460(17) Uani 1 1 d . U . . .
F21 F 1.4186(4) 0.0974(4) 0.5433(4) 0.104(2) Uani 1 1 d . U . . .
F22 F 1.4142(4) 0.1422(5) 0.6468(4) 0.103(2) Uani 1 1 d . U . . .
F23 F 1.3784(4) 0.2344(4) 0.5485(4) 0.095(2) Uani 1 1 d . U . . .
F24 F 0.9261(5) 0.2054(4) 0.8240(3) 0.0906(18) Uani 1 1 d . U . . .
F25 F 1.0911(4) 0.1176(4) 0.8421(3) 0.0820(17) Uani 1 1 d . U . . .
F26 F 0.9602(6) 0.0705(4) 0.8143(3) 0.0929(19) Uani 1 1 d . U . . .
O31 O 0.8540(4) 0.1349(3) 0.5448(2) 0.0346(10) Uani 1 1 d . U . . .
C32 C 0.8350(6) 0.0964(4) 0.4953(4) 0.0325(14) Uani 1 1 d . U . . .
C33 C 0.9048(6) 0.0773(5) 0.4239(4) 0.0411(17) Uani 1 1 d . U . . .
H33A H 0.881814 0.044219 0.393842 0.049 Uiso 1 1 calc R U . . .
C34 C 1.0080(6) 0.1060(4) 0.3955(4) 0.0354(15) Uani 1 1 d . U . . .
O35 O 1.0537(4) 0.1474(3) 0.4280(2) 0.0369(10) Uani 1 1 d . U . . .
C36 C 0.7171(6) 0.0715(4) 0.5179(4) 0.0436(16) Uani 1 1 d D U . . .
C37 C 1.0729(7) 0.0864(5) 0.3133(4) 0.0486(18) Uani 1 1 d . U . . .
F31A F 0.6322(12) 0.1363(10) 0.5516(11) 0.109(7) Uani 0.55 1 d D U P A 1
F32A F 0.7204(19) 0.0079(12) 0.5774(9) 0.076(6) Uani 0.55 1 d D U P A 1
F33A F 0.677(2) 0.0463(19) 0.4670(14) 0.113(10) Uani 0.55 1 d D U P A 1
F31B F 0.715(2) 0.0176(18) 0.4707(17) 0.071(6) Uani 0.45 1 d D U P A 2
F32B F 0.6356(15) 0.1436(10) 0.4960(13) 0.106(8) Uani 0.45 1 d D U P A 2
F33B F 0.690(2) 0.0346(16) 0.5887(8) 0.080(7) Uani 0.45 1 d D U P A 2
F34 F 1.1717(5) 0.1134(4) 0.2907(3) 0.104(2) Uani 1 1 d . U . . .
F35 F 1.1067(5) 0.0016(3) 0.3076(3) 0.0918(18) Uani 1 1 d . U . . .
F36 F 1.0074(6) 0.1265(5) 0.2628(3) 0.137(3) Uani 1 1 d . U . . .
O41 O 0.7754(4) 0.3225(3) 0.5937(3) 0.0387(11) Uani 1 1 d . U . . .
C42 C 0.6753(6) 0.3470(4) 0.5743(4) 0.0376(15) Uani 1 1 d . U . . .
C43 C 0.6515(6) 0.3496(5) 0.5008(4) 0.0425(16) Uani 1 1 d . U . . .
H43A H 0.570744 0.364846 0.494507 0.051 Uiso 1 1 calc R U . . .
C44 C 0.7400(6) 0.3309(4) 0.4371(4) 0.0373(15) Uani 1 1 d . U . . .
O45 O 0.8501(4) 0.3083(3) 0.4342(2) 0.0359(10) Uani 1 1 d . U . . .
C46 C 0.5695(6) 0.3782(5) 0.6383(5) 0.0484(17) Uani 1 1 d D U . . .
C47 C 0.7048(7) 0.3399(5) 0.3583(5) 0.0483(18) Uani 1 1 d . U . . .
F41A F 0.4652(8) 0.4031(13) 0.6152(8) 0.093(4) Uani 0.6 1 d D U P B 1
F42A F 0.5629(16) 0.3194(10) 0.6975(10) 0.127(8) Uani 0.6 1 d D U P B 1
F43A F 0.5774(13) 0.4490(9) 0.6585(11) 0.093(5) Uani 0.6 1 d D U P B 1
F41B F 0.5999(18) 0.3635(18) 0.7070(9) 0.089(6) Uani 0.4 1 d D U P B 2
F42B F 0.527(3) 0.4620(10) 0.6291(18) 0.130(12) Uani 0.4 1 d D U P B 2
F43B F 0.491(3) 0.335(2) 0.6508(19) 0.147(12) Uani 0.4 1 d D U P B 2
F44 F 0.7247(5) 0.4123(3) 0.3129(3) 0.0772(15) Uani 1 1 d . U . . .
F45 F 0.7599(6) 0.2693(4) 0.3239(3) 0.095(2) Uani 1 1 d . U . . .
F46 F 0.5896(5) 0.3483(4) 0.3629(3) 0.0841(16) Uani 1 1 d . U . . .
Pr2 Pr 0.52277(3) 0.73996(2) 0.98138(2) 0.02712(12) Uani 1 1 d . U . . .
N51 N 0.4462(4) 0.8399(3) 1.0923(3) 0.0308(11) Uani 1 1 d . U . . .
C52 C 0.3565(6) 0.8240(5) 1.1500(4) 0.0389(16) Uani 1 1 d . U . . .
H52A H 0.310615 0.787480 1.142738 0.047 Uiso 1 1 calc R U . . .
C53 C 0.3283(6) 0.8591(5) 1.2199(4) 0.0421(17) Uani 1 1 d . U . . .
H53A H 0.264161 0.847302 1.259482 0.051 Uiso 1 1 calc R U . . .
C54 C 0.3950(6) 0.9104(5) 1.2298(4) 0.0463(18) Uani 1 1 d . U . . .
H54A H 0.379101 0.934196 1.277264 0.056 Uiso 1 1 calc R U . . .
C55 C 0.4858(6) 0.9279(5) 1.1708(4) 0.0412(17) Uani 1 1 d . U . . .
H55A H 0.532040 0.964572 1.177307 0.049 Uiso 1 1 calc R U . . .
C56 C 0.5099(5) 0.8926(4) 1.1025(3) 0.0280(13) Uani 1 1 d . U . . .
C57 C 0.6067(5) 0.9087(4) 1.0368(4) 0.0304(14) Uani 1 1 d . U . . .
C58 C 0.6773(6) 0.9638(4) 1.0372(4) 0.0411(17) Uani 1 1 d . U . . .
H58A H 0.665457 0.993060 1.081158 0.049 Uiso 1 1 calc R U . . .
C59 C 0.7656(6) 0.9763(5) 0.9730(4) 0.0429(17) Uani 1 1 d . U . . .
H59A H 0.815712 1.012769 0.973341 0.052 Uiso 1 1 calc R U . . .
C60 C 0.7794(6) 0.9359(4) 0.9102(4) 0.0348(15) Uani 1 1 d . U . . .
H60A H 0.838790 0.943973 0.865661 0.042 Uiso 1 1 calc R U . . .
C61 C 0.7056(5) 0.8827(4) 0.9118(4) 0.0322(15) Uani 1 1 d . U . . .
H61A H 0.714342 0.855540 0.867116 0.039 Uiso 1 1 calc R U . . .
N62 N 0.6225(4) 0.8678(3) 0.9735(3) 0.0285(11) Uani 1 1 d . U . . .
O71 O 0.4105(4) 0.6458(3) 1.0725(2) 0.0386(11) Uani 1 1 d . U . . .
C72 C 0.3448(6) 0.6012(5) 1.0646(4) 0.0380(15) Uani 1 1 d . U . . .
C73 C 0.3365(6) 0.5736(5) 0.9970(4) 0.0439(17) Uani 1 1 d . U . . .
H73A H 0.283143 0.538544 0.999735 0.053 Uiso 1 1 calc R U . . .
C74 C 0.4046(6) 0.5962(4) 0.9261(4) 0.0340(14) Uani 1 1 d . U . . .
O75 O 0.4833(4) 0.6376(3) 0.9121(2) 0.0314(10) Uani 1 1 d . U . . .
C76 C 0.2575(7) 0.5774(5) 1.1367(5) 0.0492(18) Uani 1 1 d . U . . .
C77 C 0.3831(6) 0.5701(5) 0.8542(4) 0.0410(16) Uani 1 1 d . U . . .
F71 F 0.2666(5) 0.6080(4) 1.1995(3) 0.0935(19) Uani 1 1 d . U . . .
F72 F 0.1465(4) 0.6072(4) 1.1284(3) 0.099(2) Uani 1 1 d . U . . .
F73 F 0.2767(4) 0.4900(3) 1.1573(3) 0.0752(15) Uani 1 1 d . U . . .
F74 F 0.4751(5) 0.5315(4) 0.8094(3) 0.0914(19) Uani 1 1 d . U . . .
F75 F 0.3095(5) 0.5197(4) 0.8687(3) 0.104(2) Uani 1 1 d . U . . .
F76 F 0.3239(8) 0.6423(4) 0.8148(4) 0.151(3) Uani 1 1 d . U . . .
O81 O 0.7288(4) 0.6753(3) 0.9222(3) 0.0348(10) Uani 1 1 d . U . . .
C82 C 0.8278(6) 0.6546(4) 0.9443(4) 0.0355(15) Uani 1 1 d . U . . .
C83 C 0.8470(6) 0.6526(5) 1.0176(4) 0.0432(17) Uani 1 1 d . U . . .
H83A H 0.926619 0.640988 1.025212 0.052 Uiso 1 1 calc R U . . .
C84 C 0.7551(6) 0.6670(4) 1.0809(4) 0.0383(15) Uani 1 1 d . U . . .
O85 O 0.6454(4) 0.6839(3) 1.0808(2) 0.0346(10) Uani 1 1 d . U . . .
C86 C 0.9358(6) 0.6328(5) 0.8786(5) 0.0529(18) Uani 1 1 d D U . . .
C87 C 0.7830(7) 0.6622(6) 1.1607(5) 0.056(2) Uani 1 1 d . U . . .
F81A F 1.0361(16) 0.605(2) 0.904(2) 0.124(11) Uani 0.55 1 d D U P C 1
F82A F 0.930(2) 0.5751(18) 0.8396(19) 0.117(9) Uani 0.55 1 d D U P C 1
F83A F 0.942(2) 0.7050(13) 0.8306(12) 0.115(8) Uani 0.55 1 d D U P C 1
F81B F 0.922(3) 0.6829(18) 0.8130(12) 0.121(11) Uani 0.45 1 d D U P C 2
F82B F 1.0370(19) 0.634(2) 0.893(2) 0.079(6) Uani 0.45 1 d D U P C 2
F83B F 0.954(3) 0.5514(16) 0.867(2) 0.141(15) Uani 0.45 1 d D U P C 2
F84 F 0.7247(6) 0.7356(5) 1.1909(4) 0.120(2) Uani 1 1 d . U . . .
F85 F 0.8936(5) 0.6587(6) 1.1604(3) 0.126(3) Uani 1 1 d . U . . .
F86 F 0.7540(8) 0.6005(5) 1.2106(4) 0.137(3) Uani 1 1 d . U . . .
O91 O 0.5071(4) 0.8230(3) 0.8511(3) 0.0398(11) Uani 1 1 d . U . . .
C92 C 0.4250(7) 0.8457(4) 0.8120(4) 0.0400(15) Uani 1 1 d . U . . .
C93 C 0.3049(7) 0.8489(5) 0.8381(4) 0.0487(18) Uani 1 1 d . U . . .
H93A H 0.253216 0.865115 0.801364 0.058 Uiso 1 1 calc R U . . .
C94 C 0.2585(6) 0.8289(5) 0.9167(4) 0.0391(16) Uani 1 1 d . U . . .
O95 O 0.3129(4) 0.8081(3) 0.9718(3) 0.0348(10) Uani 1 1 d . U . . .
C96 C 0.4663(6) 0.8723(5) 0.7248(4) 0.0471(17) Uani 1 1 d D U . . .
C97 C 0.1260(6) 0.8386(5) 0.9379(5) 0.0467(17) Uani 1 1 d . U . . .
F91A F 0.5438(19) 0.9170(17) 0.7110(14) 0.115(8) Uani 0.6 1 d D U P D 1
F92A F 0.3775(11) 0.9132(13) 0.6877(7) 0.105(5) Uani 0.6 1 d D U P D 1
F93A F 0.5144(19) 0.8023(10) 0.6917(11) 0.089(5) Uani 0.6 1 d D U P D 1
F91B F 0.456(3) 0.825(2) 0.6783(17) 0.123(12) Uani 0.4 1 d D U P D 2
F92B F 0.5776(16) 0.872(2) 0.704(2) 0.124(12) Uani 0.4 1 d D U P D 2
F93B F 0.413(3) 0.9543(11) 0.7070(15) 0.152(13) Uani 0.4 1 d D U P D 2
F94 F 0.1023(5) 0.7663(4) 0.9875(4) 0.103(2) Uani 1 1 d . U . . .
F95 F 0.0685(4) 0.9065(4) 0.9762(4) 0.0917(19) Uani 1 1 d . U . . .
F96 F 0.0710(4) 0.8436(5) 0.8825(3) 0.0967(19) Uani 1 1 d . U . . .

loop_
_atom_site_aniso_label
_atom_site_aniso_U_11
_atom_site_aniso_U_22
_atom_site_aniso_U_33
_atom_site_aniso_U_23
_atom_site_aniso_U_13
_atom_site_aniso_U_12
Pr1 0.0247(2) 0.0359(2) 0.0256(2) -0.00746(16) -0.00548(15) -0.00905(16)
N1 0.030(3) 0.035(3) 0.028(3) -0.010(2) -0.006(2) -0.007(2)
C2 0.029(3) 0.034(4) 0.030(3) -0.001(3) -0.002(3) -0.011(3)
C3 0.042(4) 0.031(4) 0.030(3) -0.004(3) -0.010(3) -0.006(3)
C4 0.065(5) 0.047(5) 0.037(4) -0.005(3) -0.022(3) -0.026(4)
C5 0.046(4) 0.044(4) 0.043(4) 0.002(3) -0.011(3) -0.028(3)
C6 0.035(4) 0.031(4) 0.035(3) -0.004(3) -0.009(3) -0.010(3)
C7 0.022(3) 0.033(4) 0.033(3) 0.004(3) -0.003(3) -0.011(3)
C8 0.033(4) 0.045(4) 0.049(4) -0.003(3) -0.001(3) -0.015(3)
C9 0.036(4) 0.061(5) 0.043(4) 0.001(4) 0.008(3) -0.012(4)
C10 0.047(4) 0.050(5) 0.030(4) 0.001(3) 0.002(3) -0.011(4)
C11 0.056(4) 0.039(4) 0.029(3) 0.001(3) -0.007(3) -0.014(3)
N12 0.035(3) 0.035(3) 0.026(3) -0.003(2) -0.002(2) -0.012(2)
O21 0.025(2) 0.047(3) 0.036(2) -0.005(2) -0.0082(19) -0.003(2)
C22 0.026(3) 0.036(4) 0.051(4) -0.004(3) -0.014(3) -0.004(3)
C23 0.037(3) 0.048(4) 0.038(4) -0.001(3) -0.014(3) -0.017(3)
C24 0.035(3) 0.034(4) 0.037(3) -0.001(3) -0.013(3) -0.012(3)
O25 0.028(2) 0.041(3) 0.031(2) -0.005(2) -0.0080(18) -0.012(2)
C26 0.023(3) 0.050(4) 0.061(5) 0.001(4) -0.012(3) -0.005(3)
C27 0.053(5) 0.056(5) 0.036(4) 0.002(4) -0.018(3) -0.021(4)
F21 0.030(3) 0.118(5) 0.177(6) -0.085(5) 0.012(3) -0.021(3)
F22 0.041(3) 0.172(6) 0.098(4) 0.009(4) -0.034(3) -0.030(3)
F23 0.042(3) 0.079(4) 0.156(6) 0.032(4) -0.024(3) -0.032(3)
F24 0.109(4) 0.094(4) 0.041(3) -0.006(3) 0.003(3) -0.001(3)
F25 0.075(3) 0.144(5) 0.036(3) 0.016(3) -0.028(2) -0.048(3)
F26 0.147(5) 0.120(5) 0.043(3) 0.016(3) -0.016(3) -0.102(4)
O31 0.035(2) 0.041(3) 0.035(2) -0.011(2) -0.003(2) -0.019(2)
C32 0.036(3) 0.029(4) 0.035(4) 0.005(3) -0.014(3) -0.013(3)
C33 0.053(4) 0.041(4) 0.036(4) -0.006(3) -0.010(3) -0.019(3)
C34 0.038(4) 0.033(4) 0.031(3) -0.008(3) -0.004(3) -0.002(3)
O35 0.034(2) 0.044(3) 0.033(2) -0.013(2) 0.001(2) -0.013(2)
C36 0.042(4) 0.044(4) 0.051(4) -0.009(3) -0.009(3) -0.019(3)
C37 0.067(5) 0.045(4) 0.036(4) -0.010(3) -0.004(3) -0.019(4)
F31A 0.027(5) 0.070(8) 0.23(2) -0.067(10) 0.009(10) -0.012(6)
F32A 0.048(9) 0.080(8) 0.082(10) 0.027(9) 0.006(7) -0.029(7)
F33A 0.090(17) 0.24(3) 0.060(8) -0.022(12) -0.012(8) -0.114(18)
F31B 0.071(15) 0.093(11) 0.081(10) -0.040(9) -0.007(9) -0.056(10)
F32B 0.035(7) 0.051(7) 0.22(2) 0.019(10) -0.028(13) -0.018(5)
F33B 0.065(15) 0.17(2) 0.032(5) -0.031(7) 0.016(6) -0.073(15)
F34 0.117(4) 0.145(6) 0.068(4) -0.059(4) 0.050(3) -0.082(4)
F35 0.132(5) 0.060(3) 0.067(3) -0.036(3) 0.028(3) -0.020(3)
F36 0.123(5) 0.198(7) 0.030(3) -0.019(4) -0.014(3) 0.051(5)
O41 0.030(2) 0.047(3) 0.042(3) -0.016(2) -0.005(2) -0.009(2)
C42 0.034(3) 0.031(4) 0.047(4) -0.009(3) -0.005(3) -0.008(3)
C43 0.031(4) 0.042(4) 0.057(4) -0.003(4) -0.023(3) -0.003(3)
C44 0.041(4) 0.029(4) 0.050(4) -0.004(3) -0.025(3) -0.009(3)
O45 0.034(2) 0.044(3) 0.032(2) -0.005(2) -0.0136(19) -0.009(2)
C46 0.033(4) 0.047(4) 0.061(4) -0.013(4) -0.005(3) -0.005(3)
C47 0.059(5) 0.032(4) 0.063(5) -0.003(3) -0.041(4) -0.004(3)
F41A 0.018(4) 0.156(13) 0.098(9) -0.050(9) -0.004(5) 0.004(7)
F42A 0.095(15) 0.086(10) 0.111(13) 0.043(10) 0.052(8) 0.020(8)
F43A 0.072(10) 0.095(9) 0.121(14) -0.074(9) 0.040(7) -0.040(9)
F41B 0.065(11) 0.130(19) 0.043(7) -0.024(11) 0.014(7) 0.007(12)
F42B 0.11(3) 0.062(8) 0.13(2) 0.010(12) 0.040(15) 0.042(10)
F43B 0.11(2) 0.22(3) 0.15(3) -0.12(2) 0.077(14) -0.13(2)
F44 0.118(4) 0.074(3) 0.062(3) 0.021(3) -0.056(3) -0.049(3)
F45 0.136(5) 0.069(3) 0.086(4) -0.035(3) -0.076(4) 0.023(3)
F46 0.073(3) 0.111(4) 0.088(4) -0.001(3) -0.054(3) -0.032(3)
Pr2 0.0233(2) 0.0325(2) 0.0281(2) -0.00468(16) -0.00709(15) -0.00899(15)
N51 0.027(3) 0.031(3) 0.029(3) -0.004(2) -0.003(2) -0.001(2)
C52 0.032(4) 0.040(4) 0.038(4) -0.003(3) -0.002(3) -0.005(3)
C53 0.032(4) 0.046(4) 0.037(4) -0.006(3) 0.005(3) -0.002(3)
C54 0.045(4) 0.055(5) 0.028(4) -0.007(3) -0.005(3) 0.003(3)
C55 0.048(4) 0.044(4) 0.032(4) -0.014(3) -0.009(3) -0.006(3)
C56 0.028(3) 0.027(3) 0.027(3) -0.005(3) -0.012(3) 0.002(3)
C57 0.026(3) 0.033(4) 0.033(3) -0.010(3) -0.010(3) -0.001(3)
C58 0.044(4) 0.037(4) 0.047(4) -0.016(3) -0.007(3) -0.013(3)
C59 0.033(4) 0.047(4) 0.056(5) -0.015(4) -0.003(3) -0.019(3)
C60 0.028(3) 0.030(4) 0.043(4) -0.007(3) -0.002(3) -0.006(3)
C61 0.035(4) 0.032(4) 0.033(3) -0.006(3) -0.006(3) -0.013(3)
N62 0.030(3) 0.029(3) 0.029(3) -0.006(2) -0.006(2) -0.008(2)
O71 0.044(3) 0.048(3) 0.028(2) 0.002(2) -0.008(2) -0.023(2)
C72 0.040(4) 0.038(4) 0.036(3) 0.003(3) -0.008(3) -0.013(3)
C73 0.039(4) 0.047(5) 0.050(4) -0.009(4) -0.005(3) -0.019(3)
C74 0.032(4) 0.028(4) 0.042(3) -0.006(3) -0.009(3) -0.005(3)
O75 0.032(2) 0.036(2) 0.030(2) -0.0070(19) -0.0014(19) -0.015(2)
C76 0.050(4) 0.032(4) 0.064(5) -0.008(4) 0.001(4) -0.017(3)
C77 0.046(4) 0.041(4) 0.043(4) -0.007(3) -0.014(3) -0.015(3)
F71 0.115(4) 0.124(5) 0.053(3) -0.030(3) 0.033(3) -0.075(4)
F72 0.043(3) 0.129(5) 0.086(4) 0.027(4) 0.012(3) -0.009(3)
F73 0.086(4) 0.053(3) 0.070(3) 0.008(2) 0.012(3) -0.024(3)
F74 0.069(3) 0.155(5) 0.065(3) -0.067(4) 0.006(3) -0.031(3)
F75 0.119(5) 0.149(5) 0.090(4) -0.056(4) 0.003(3) -0.093(4)
F76 0.288(9) 0.061(4) 0.138(6) -0.018(3) -0.171(6) 0.008(4)
O81 0.023(2) 0.041(3) 0.045(3) -0.015(2) -0.0065(19) -0.0091(19)
C82 0.029(3) 0.029(4) 0.048(4) -0.009(3) -0.006(3) -0.005(3)
C83 0.026(3) 0.048(4) 0.055(4) -0.010(4) -0.011(3) -0.004(3)
C84 0.037(4) 0.033(4) 0.047(4) 0.001(3) -0.023(3) -0.004(3)
O85 0.030(2) 0.038(3) 0.035(2) -0.002(2) -0.0113(19) -0.006(2)
C86 0.033(4) 0.061(5) 0.071(5) -0.028(4) -0.006(4) -0.012(4)
C87 0.052(5) 0.065(5) 0.053(4) 0.001(4) -0.034(4) -0.003(4)
F81A 0.030(6) 0.22(3) 0.100(14) -0.047(16) -0.004(7) 0.011(11)
F82A 0.056(11) 0.169(15) 0.154(16) -0.127(14) 0.057(11) -0.063(12)
F83A 0.108(17) 0.088(8) 0.108(15) -0.006(8) 0.052(10) -0.023(9)
F81B 0.043(9) 0.24(3) 0.044(7) -0.015(12) 0.011(6) 0.001(16)
F82B 0.037(7) 0.139(16) 0.084(13) -0.057(11) 0.011(6) -0.045(9)
F83B 0.078(16) 0.117(12) 0.25(4) -0.143(19) 0.029(16) -0.025(12)
F84 0.144(5) 0.118(5) 0.110(5) -0.058(4) -0.087(4) 0.021(4)
F85 0.065(3) 0.249(9) 0.077(4) -0.027(5) -0.043(3) -0.036(4)
F86 0.245(8) 0.144(6) 0.074(4) 0.046(4) -0.094(5) -0.122(6)
O91 0.042(3) 0.049(3) 0.033(2) 0.001(2) -0.010(2) -0.021(2)
C92 0.056(4) 0.032(4) 0.036(3) -0.001(3) -0.018(3) -0.012(3)
C93 0.049(4) 0.056(5) 0.044(4) -0.007(4) -0.022(3) -0.007(4)
C94 0.034(3) 0.038(4) 0.051(4) -0.013(3) -0.022(3) -0.002(3)
O95 0.025(2) 0.044(3) 0.035(2) -0.008(2) -0.0120(19) -0.0018(19)
C96 0.063(5) 0.051(4) 0.033(4) 0.000(3) -0.017(3) -0.020(4)
C97 0.033(4) 0.048(4) 0.063(5) -0.013(4) -0.023(3) -0.004(3)
F91A 0.204(16) 0.161(18) 0.039(6) 0.007(12) -0.017(13) -0.154(16)
F92A 0.085(7) 0.162(15) 0.034(6) 0.018(8) -0.023(5) 0.004(8)
F93A 0.136(15) 0.068(6) 0.044(8) -0.019(5) 0.005(8) -0.009(7)
F91B 0.21(4) 0.16(2) 0.045(10) -0.035(19) -0.008(19) -0.12(2)
F92B 0.095(9) 0.22(4) 0.060(16) 0.05(2) -0.016(9) -0.087(15)
F93B 0.24(3) 0.064(10) 0.076(16) 0.027(9) 0.001(19) 0.032(16)
F94 0.057(3) 0.088(4) 0.160(6) 0.022(4) -0.032(3) -0.029(3)
F95 0.040(3) 0.099(4) 0.151(5) -0.079(4) -0.008(3) -0.008(3)
F96 0.045(3) 0.168(6) 0.093(4) -0.034(4) -0.034(3) -0.024(3)

loop_
_atom_type_symbol
_atom_type_description
_atom_type_scat_dispersion_real
_atom_type_scat_dispersion_imag
_atom_type_scat_source
C C 0.0033 0.0016 'International Tables Vol C Tables 4.2.6.8 and 6.1.1.4'
H H 0.0000 0.0000 'International Tables Vol C Tables 4.2.6.8 and 6.1.1.4'
F F 0.0171 0.0103 'International Tables Vol C Tables 4.2.6.8 and 6.1.1.4'
O O 0.0106 0.0060 'International Tables Vol C Tables 4.2.6.8 and 6.1.1.4'
N N 0.0061 0.0033 'International Tables Vol C Tables 4.2.6.8 and 6.1.1.4'
Pr Pr -0.2180 2.8214 'International Tables Vol C Tables 4.2.6.8 and 6.1.1.4'

loop_
_geom_angle_atom_site_label_1
_geom_angle_atom_site_label_2
_geom_angle_atom_site_label_3
_geom_angle
O21 Pr1 O31 118.28(15)
O21 Pr1 O45 143.22(15)
O31 Pr1 O45 77.39(15)
O21 Pr1 O35 79.84(15)
O31 Pr1 O35 70.40(14)
O45 Pr1 O35 74.76(15)
O21 Pr1 O25 69.94(14)
O31 Pr1 O25 82.42(14)
O45 Pr1 O25 146.75(14)
O35 Pr1 O25 122.48(15)
O21 Pr1 O41 142.47(15)
O31 Pr1 O41 78.01(14)
O45 Pr1 O41 70.11(15)
O35 Pr1 O41 136.81(15)
O25 Pr1 O41 80.09(15)
O21 Pr1 N1 76.24(16)
O31 Pr1 N1 151.33(14)
O45 Pr1 N1 106.24(16)
O35 Pr1 N1 138.26(15)
O25 Pr1 N1 80.02(15)
O41 Pr1 N1 76.78(15)
O21 Pr1 N12 71.49(16)
O31 Pr1 N12 144.22(15)
O45 Pr1 N12 77.67(15)
O35 Pr1 N12 78.55(15)
O25 Pr1 N12 130.61(15)
O41 Pr1 N12 116.36(16)
N1 Pr1 N12 61.65(16)
C2 N1 C6 118.6(5)
C2 N1 Pr1 118.8(4)
C6 N1 Pr1 121.7(4)
N1 C2 C3 122.5(6)
N1 C2 H2A 118.8
C3 C2 H2A 118.8
C4 C3 C2 118.9(6)
C4 C3 H3A 120.5
C2 C3 H3A 120.5
C3 C4 C5 118.6(6)
C3 C4 H4A 120.7
C5 C4 H4A 120.7
C6 C5 C4 120.4(6)
C6 C5 H5A 119.8
C4 C5 H5A 119.8
N1 C6 C5 120.9(6)
N1 C6 C7 115.9(5)
C5 C6 C7 123.1(6)
N12 C7 C8 121.0(6)
N12 C7 C6 116.3(5)
C8 C7 C6 122.7(6)
C9 C8 C7 120.3(7)
C9 C8 H8A 119.9
C7 C8 H8A 119.9
C8 C9 C10 119.1(7)
C8 C9 H9A 120.4
C10 C9 H9A 120.4
C9 C10 C11 118.4(7)
C9 C10 H10A 120.8
C11 C10 H10A 120.8
N12 C11 C10 123.8(7)
N12 C11 H11A 118.1
C10 C11 H11A 118.1
C11 N12 C7 117.3(5)
C11 N12 Pr1 120.4(4)
C7 N12 Pr1 120.3(4)
C22 O21 Pr1 134.4(4)
O21 C22 C23 127.9(6)
O21 C22 C26 113.2(6)
C23 C22 C26 118.9(6)
C24 C23 C22 121.4(6)
C24 C23 H23A 119.3
C22 C23 H23A 119.3
O25 C24 C23 127.8(6)
O25 C24 C27 114.0(6)
C23 C24 C27 118.2(6)
C24 O25 Pr1 134.4(4)
F21 C26 F23 107.8(7)
F21 C26 F22 106.1(7)
F23 C26 F22 104.2(7)
F21 C26 C22 113.3(6)
F23 C26 C22 111.2(6)
F22 C26 C22 113.6(6)
F26 C27 F25 108.3(7)
F26 C27 F24 105.6(7)
F25 C27 F24 104.9(6)
F26 C27 C24 112.8(6)
F25 C27 C24 114.1(6)
F24 C27 C24 110.6(6)
C32 O31 Pr1 132.0(4)
O31 C32 C33 128.7(6)
O31 C32 C36 113.8(6)
C33 C32 C36 117.5(6)
C32 C33 C34 120.9(6)
C32 C33 H33A 119.6
C34 C33 H33A 119.6
O35 C34 C33 128.3(6)
O35 C34 C37 115.7(6)
C33 C34 C37 116.0(6)
C34 O35 Pr1 132.8(4)
F33A C36 F32A 106.1(17)
F33B C36 F31B 108.0(18)
F33B C36 F32B 114.5(15)
F31B C36 F32B 100.6(16)
F33A C36 F31A 109.7(14)
F32A C36 F31A 98.9(12)
F33A C36 C32 119.9(14)
F33B C36 C32 117.1(13)
F32A C36 C32 110.0(11)
F31B C36 C32 109.2(14)
F32B C36 C32 106.1(10)
F31A C36 C32 110.1(9)
F36 C37 F35 108.5(7)
F36 C37 F34 106.1(7)
F35 C37 F34 104.9(7)
F36 C37 C34 111.2(7)
F35 C37 C34 112.8(6)
F34 C37 C34 112.9(6)
C42 O41 Pr1 133.2(4)
O41 C42 C43 126.8(6)
O41 C42 C46 115.7(6)
C43 C42 C46 117.5(6)
C44 C43 C42 122.7(6)
C44 C43 H43A 118.6
C42 C43 H43A 118.6
O45 C44 C43 127.9(6)
O45 C44 C47 113.4(6)
C43 C44 C47 118.7(6)
C44 O45 Pr1 132.7(4)
F42B C46 F43B 114(2)
F42A C46 F43A 109.5(14)
F42B C46 F41B 101.9(17)
F43B C46 F41B 101.8(17)
F42A C46 F41A 107.6(11)
F43A C46 F41A 103.7(10)
F42A C46 C42 112.6(9)
F42B C46 C42 112.4(15)
F43B C46 C42 113.3(11)
F43A C46 C42 109.4(9)
F41B C46 C42 112.5(10)
F41A C46 C42 113.6(8)
F45 C47 F44 110.6(7)
F45 C47 F46 105.0(6)
F44 C47 F46 104.7(6)
F45 C47 C44 111.5(6)
F44 C47 C44 111.1(6)
F46 C47 C44 113.6(7)
O71 Pr2 O85 78.92(15)
O71 Pr2 O75 70.63(14)
O85 Pr2 O75 120.45(15)
O71 Pr2 O81 119.73(15)
O85 Pr2 O81 69.93(14)
O75 Pr2 O81 82.59(14)
O71 Pr2 O95 73.72(15)
O85 Pr2 O95 139.00(14)
O75 Pr2 O95 78.10(14)
O81 Pr2 O95 150.91(15)
O71 Pr2 O91 134.45(15)
O85 Pr2 O91 146.07(14)
O75 Pr2 O91 75.78(14)
O81 Pr2 O91 84.44(15)
O95 Pr2 O91 69.91(14)
O71 Pr2 N62 142.32(15)
O85 Pr2 N62 76.81(15)
O75 Pr2 N62 147.03(14)
O81 Pr2 N62 77.66(15)
O95 Pr2 N62 107.96(15)
O91 Pr2 N62 76.25(15)
O71 Pr2 N51 82.61(15)
O85 Pr2 N51 69.74(15)
O75 Pr2 N51 147.49(14)
O81 Pr2 N51 127.90(15)
O95 Pr2 N51 76.88(15)
O91 Pr2 N51 113.91(16)
N62 Pr2 N51 62.11(15)
C56 N51 C52 118.5(6)
C56 N51 Pr2 121.1(4)
C52 N51 Pr2 118.8(4)
N51 C52 C53 122.5(7)
N51 C52 H52A 118.7
C53 C52 H52A 118.7
C54 C53 C52 118.2(6)
C54 C53 H53A 120.9
C52 C53 H53A 120.9
C53 C54 C55 119.6(7)
C53 C54 H54A 120.2
C55 C54 H54A 120.2
C54 C55 C56 120.3(7)
C54 C55 H55A 119.9
C56 C55 H55A 119.9
N51 C56 C55 120.9(6)
N51 C56 C57 116.2(5)
C55 C56 C57 122.9(6)
N62 C57 C58 120.1(6)
N62 C57 C56 116.7(5)
C58 C57 C56 123.1(6)
C57 C58 C59 119.8(6)
C57 C58 H58A 120.1
C59 C58 H58A 120.1
C60 C59 C58 119.4(6)
C60 C59 H59A 120.3
C58 C59 H59A 120.3
C59 C60 C61 118.8(6)
C59 C60 H60A 120.6
C61 C60 H60A 120.6
N62 C61 C60 122.9(6)
N62 C61 H61A 118.6
C60 C61 H61A 118.6
C61 N62 C57 119.0(5)
C61 N62 Pr2 119.5(4)
C57 N62 Pr2 120.5(4)
C72 O71 Pr2 133.2(4)
O71 C72 C73 128.5(6)
O71 C72 C76 116.4(6)
C73 C72 C76 115.0(6)
C74 C73 C72 121.1(6)
C74 C73 H73A 119.4
C72 C73 H73A 119.4
O75 C74 C73 128.2(6)
O75 C74 C77 113.9(6)
C73 C74 C77 117.9(6)
C74 O75 Pr2 132.8(4)
F72 C76 F73 106.2(6)
F72 C76 F71 107.1(7)
F73 C76 F71 104.8(7)
F72 C76 C72 113.5(7)
F73 C76 C72 112.1(6)
F71 C76 C72 112.5(6)
F74 C77 F75 106.2(6)
F74 C77 F76 109.6(7)
F75 C77 F76 101.2(7)
F74 C77 C74 116.1(6)
F75 C77 C74 114.5(6)
F76 C77 C74 108.2(6)
C82 O81 Pr2 134.4(4)
O81 C82 C83 127.5(6)
O81 C82 C86 113.7(6)
C83 C82 C86 118.8(6)
C82 C83 C84 122.6(6)
C82 C83 H83A 118.7
C84 C83 H83A 118.7
O85 C84 C83 126.8(7)
O85 C84 C87 113.4(6)
C83 C84 C87 119.8(6)
C84 O85 Pr2 134.6(4)
F81B C86 F83B 107(2)
F82A C86 F83A 107.7(17)
F82A C86 F81A 109(2)
F83A C86 F81A 105.7(17)
F81B C86 F82B 107.5(19)
F83B C86 F82B 104(2)
F82A C86 C82 112.9(12)
F81B C86 C82 113.5(15)
F83B C86 C82 109.1(18)
F83A C86 C82 109.1(13)
F81A C86 C82 112.4(16)
F82B C86 C82 115.6(18)
F86 C87 F85 108.6(7)
F86 C87 F84 104.8(8)
F85 C87 F84 102.2(8)
F86 C87 C84 114.8(7)
F85 C87 C84 114.5(7)
F84 C87 C84 110.9(6)
C92 O91 Pr2 132.5(4)
O91 C92 C93 128.3(7)
O91 C92 C96 114.1(6)
C93 C92 C96 117.7(6)
C94 C93 C92 121.7(7)
C94 C93 H93A 119.1
C92 C93 H93A 119.1
O95 C94 C93 127.2(7)
O95 C94 C97 116.1(6)
C93 C94 C97 116.6(6)
C94 O95 Pr2 133.2(4)
F93A C96 F91A 107.1(14)
F91B C96 F93B 110.7(19)
F91B C96 F92B 102(2)
F93B C96 F92B 103(2)
F93A C96 F92A 102.2(11)
F91A C96 F92A 111.3(15)
F91B C96 C92 117.6(18)
F93A C96 C92 109.7(11)
F91A C96 C92 112.7(13)
F93B C96 C92 108.0(13)
F92B C96 C92 115.2(19)
F92A C96 C92 113.1(8)
F96 C97 F95 107.5(6)
F96 C97 F94 102.9(6)
F95 C97 F94 104.3(7)
F96 C97 C94 117.5(7)
F95 C97 C94 112.7(6)
F94 C97 C94 110.7(6)

loop_
_geom_bond_atom_site_label_1
_geom_bond_atom_site_label_2
_geom_bond_distance
Pr1 O21 2.415(4)
Pr1 O31 2.433(4)
Pr1 O45 2.433(4)
Pr1 O35 2.437(4)
Pr1 O25 2.448(4)
Pr1 O41 2.458(4)
Pr1 N1 2.611(5)
Pr1 N12 2.626(5)
N1 C2 1.344(8)
N1 C6 1.351(8)
C2 C3 1.389(9)
C2 H2A 0.9500
C3 C4 1.362(9)
C3 H3A 0.9500
C4 C5 1.391(10)
C4 H4A 0.9500
C5 C6 1.371(9)
C5 H5A 0.9500
C6 C7 1.493(9)
C7 N12 1.353(8)
C7 C8 1.385(9)
C8 C9 1.369(10)
C8 H8A 0.9500
C9 C10 1.367(11)
C9 H9A 0.9500
C10 C11 1.369(9)
C10 H10A 0.9500
C11 N12 1.348(8)
C11 H11A 0.9500
O21 C22 1.248(8)
C22 C23 1.390(9)
C22 C26 1.523(9)
C23 C24 1.374(9)
C23 H23A 0.9500
C24 O25 1.260(7)
C24 C27 1.530(9)
C26 F21 1.283(9)
C26 F23 1.312(9)
C26 F22 1.330(9)
C27 F26 1.288(8)
C27 F25 1.316(8)
C27 F24 1.335(9)
O31 C32 1.263(7)
C32 C33 1.385(9)
C32 C36 1.520(9)
C33 C34 1.392(9)
C33 H33A 0.9500
C34 O35 1.254(8)
C34 C37 1.536(9)
C36 F33A 1.291(13)
C36 F33B 1.292(13)
C36 F32A 1.308(11)
C36 F31B 1.319(12)
C36 F32B 1.321(12)
C36 F31A 1.338(11)
C37 F36 1.277(9)
C37 F35 1.302(8)
C37 F34 1.323(9)
O41 C42 1.251(8)
C42 C43 1.394(10)
C42 C46 1.526(10)
C43 C44 1.374(10)
C43 H43A 0.9500
C44 O45 1.248(8)
C44 C47 1.526(10)
C46 F42A 1.265(11)
C46 F42B 1.266(13)
C46 F43B 1.274(12)
C46 F43A 1.280(11)
C46 F41B 1.315(13)
C46 F41A 1.326(10)
C47 F45 1.308(9)
C47 F44 1.316(9)
C47 F46 1.327(9)
Pr2 O71 2.425(4)
Pr2 O85 2.425(4)
Pr2 O75 2.429(4)
Pr2 O81 2.440(4)
Pr2 O95 2.450(4)
Pr2 O91 2.450(4)
Pr2 N62 2.607(5)
Pr2 N51 2.608(5)
N51 C56 1.346(8)
N51 C52 1.349(8)
C52 C53 1.395(9)
C52 H52A 0.9500
C53 C54 1.355(10)
C53 H53A 0.9500
C54 C55 1.377(10)
C54 H54A 0.9500
C55 C56 1.376(9)
C55 H55A 0.9500
C56 C57 1.484(9)
C57 N62 1.359(8)
C57 C58 1.386(9)
C58 C59 1.391(9)
C58 H58A 0.9500
C59 C60 1.352(9)
C59 H59A 0.9500
C60 C61 1.382(8)
C60 H60A 0.9500
C61 N62 1.333(8)
C61 H61A 0.9500
O71 C72 1.248(8)
C72 C73 1.394(10)
C72 C76 1.518(10)
C73 C74 1.380(9)
C73 H73A 0.9500
C74 O75 1.253(7)
C74 C77 1.519(9)
C76 F72 1.302(9)
C76 F73 1.325(8)
C76 F71 1.342(9)
C77 F74 1.268(8)
C77 F75 1.307(8)
C77 F76 1.316(9)
O81 C82 1.264(8)
C82 C83 1.371(10)
C82 C86 1.534(10)
C83 C84 1.381(10)
C83 H83A 0.9500
C84 O85 1.258(7)
C84 C87 1.518(10)
C86 F82A 1.282(13)
C86 F81B 1.292(14)
C86 F83B 1.296(14)
C86 F83A 1.296(13)
C86 F81A 1.301(13)
C86 F82B 1.301(13)
C87 F86 1.258(10)
C87 F85 1.304(9)
C87 F84 1.313(10)
O91 C92 1.258(8)
C92 C93 1.392(10)
C92 C96 1.531(10)
C93 C94 1.393(10)
C93 H93A 0.9500
C94 O95 1.239(8)
C94 C97 1.508(9)
C96 F91B 1.266(14)
C96 F93A 1.277(11)
C96 F91A 1.279(12)
C96 F93B 1.278(13)
C96 F92B 1.293(14)
C96 F92A 1.315(10)
C97 F96 1.285(9)
C97 F95 1.315(9)
C97 F94 1.360(9)

loop_
_geom_torsion_atom_site_label_1
_geom_torsion_atom_site_label_2
_geom_torsion_atom_site_label_3
_geom_torsion_atom_site_label_4
_geom_torsion
C6 N1 C2 C3 -1.0(9)
Pr1 N1 C2 C3 168.8(5)
N1 C2 C3 C4 0.1(10)
C2 C3 C4 C5 1.0(11)
C3 C4 C5 C6 -1.4(11)
C2 N1 C6 C5 0.6(10)
Pr1 N1 C6 C5 -168.9(5)
C2 N1 C6 C7 -177.9(6)
Pr1 N1 C6 C7 12.6(8)
C4 C5 C6 N1 0.6(11)
C4 C5 C6 C7 179.0(6)
N1 C6 C7 N12 4.6(9)
C5 C6 C7 N12 -173.8(6)
N1 C6 C7 C8 -176.7(6)
C5 C6 C7 C8 4.9(11)
N12 C7 C8 C9 -0.3(11)
C6 C7 C8 C9 -179.0(7)
C7 C8 C9 C10 2.6(11)
C8 C9 C10 C11 -2.3(11)
C9 C10 C11 N12 -0.3(11)
C10 C11 N12 C7 2.6(10)
C10 C11 N12 Pr1 -161.4(6)
C8 C7 N12 C11 -2.2(9)
C6 C7 N12 C11 176.5(6)
C8 C7 N12 Pr1 161.8(5)
C6 C7 N12 Pr1 -19.5(7)
Pr1 O21 C22 C23 21.2(11)
Pr1 O21 C22 C26 -159.2(5)
O21 C22 C23 C24 -1.4(11)
C26 C22 C23 C24 179.1(7)
C22 C23 C24 O25 -4.5(11)
C22 C23 C24 C27 176.5(6)
C23 C24 O25 Pr1 -9.1(11)
C27 C24 O25 Pr1 169.9(4)
O21 C22 C26 F21 -59.5(9)
C23 C22 C26 F21 120.0(8)
O21 C22 C26 F23 62.1(9)
C23 C22 C26 F23 -118.3(8)
O21 C22 C26 F22 179.2(7)
C23 C22 C26 F22 -1.2(10)
O25 C24 C27 F26 59.7(9)
C23 C24 C27 F26 -121.2(8)
O25 C24 C27 F25 -176.3(6)
C23 C24 C27 F25 2.8(10)
O25 C24 C27 F24 -58.4(8)
C23 C24 C27 F24 120.7(7)
Pr1 O31 C32 C33 24.0(10)
Pr1 O31 C32 C36 -153.7(4)
O31 C32 C33 C34 -4.1(11)
C36 C32 C33 C34 173.5(6)
C32 C33 C34 O35 2.6(12)
C32 C33 C34 C37 -175.9(7)
C33 C34 O35 Pr1 -21.3(11)
C37 C34 O35 Pr1 157.3(5)
O31 C32 C36 F33A 167.8(16)
C33 C32 C36 F33A -10.1(18)
O31 C32 C36 F33B -45.3(15)
C33 C32 C36 F33B 136.8(15)
O31 C32 C36 F32A -68.8(12)
C33 C32 C36 F32A 113.2(12)
O31 C32 C36 F31B -168.4(16)
C33 C32 C36 F31B 13.6(17)
O31 C32 C36 F32B 83.9(13)
C33 C32 C36 F32B -94.0(13)
O31 C32 C36 F31A 39.1(12)
C33 C32 C36 F31A -138.8(11)
O35 C34 C37 F36 -116.2(8)
C33 C34 C37 F36 62.5(9)
O35 C34 C37 F35 121.6(7)
C33 C34 C37 F35 -59.7(9)
O35 C34 C37 F34 2.9(10)
C33 C34 C37 F34 -178.4(7)
Pr1 O41 C42 C43 -15.1(10)
Pr1 O41 C42 C46 165.9(4)
O41 C42 C43 C44 -5.1(11)
C46 C42 C43 C44 173.9(6)
C42 C43 C44 O45 1.3(12)
C42 C43 C44 C47 -177.1(6)
C43 C44 O45 Pr1 22.7(10)
C47 C44 O45 Pr1 -158.8(4)
O41 C42 C46 F42A -57.1(16)
C43 C42 C46 F42A 123.7(15)
O41 C42 C46 F42B 106.3(19)
C43 C42 C46 F42B -73(2)
O41 C42 C46 F43B -123(2)
C43 C42 C46 F43B 58(3)
O41 C42 C46 F43A 64.9(12)
C43 C42 C46 F43A -114.3(12)
O41 C42 C46 F41B -8.1(16)
C43 C42 C46 F41B 172.7(15)
O41 C42 C46 F41A -179.8(11)
C43 C42 C46 F41A 1.1(13)
O45 C44 C47 F45 50.3(9)
C43 C44 C47 F45 -131.0(8)
O45 C44 C47 F44 -73.6(8)
C43 C44 C47 F44 105.1(8)
O45 C44 C47 F46 168.7(6)
C43 C44 C47 F46 -12.6(9)
C56 N51 C52 C53 -0.8(10)
Pr2 N51 C52 C53 164.8(5)
N51 C52 C53 C54 -0.6(11)
C52 C53 C54 C55 1.4(11)
C53 C54 C55 C56 -0.9(11)
C52 N51 C56 C55 1.4(9)
Pr2 N51 C56 C55 -163.9(5)
C52 N51 C56 C57 -179.3(5)
Pr2 N51 C56 C57 15.4(7)
C54 C55 C56 N51 -0.6(10)
C54 C55 C56 C57 -179.8(6)
N51 C56 C57 N62 -0.9(8)
C55 C56 C57 N62 178.4(6)
N51 C56 C57 C58 177.7(6)
C55 C56 C57 C58 -3.0(10)
N62 C57 C58 C59 -0.9(10)
C56 C57 C58 C59 -179.4(6)
C57 C58 C59 C60 1.6(11)
C58 C59 C60 C61 -0.5(11)
C59 C60 C61 N62 -1.4(10)
C60 C61 N62 C57 2.1(9)
C60 C61 N62 Pr2 -166.4(5)
C58 C57 N62 C61 -1.0(9)
C56 C57 N62 C61 177.7(5)
C58 C57 N62 Pr2 167.5(5)
C56 C57 N62 Pr2 -13.9(7)
Pr2 O71 C72 C73 17.3(11)
Pr2 O71 C72 C76 -159.3(5)
O71 C72 C73 C74 -1.3(12)
C76 C72 C73 C74 175.4(6)
C72 C73 C74 O75 4.0(12)
C72 C73 C74 C77 -175.1(7)
C73 C74 O75 Pr2 -22.5(10)
C77 C74 O75 Pr2 156.6(4)
O71 C72 C76 F72 120.9(8)
C73 C72 C76 F72 -56.1(9)
O71 C72 C76 F73 -118.7(7)
C73 C72 C76 F73 64.2(9)
O71 C72 C76 F71 -0.9(10)
C73 C72 C76 F71 -178.0(7)
O75 C74 C77 F74 49.5(9)
C73 C74 C77 F74 -131.3(7)
O75 C74 C77 F75 173.9(6)
C73 C74 C77 F75 -7.0(10)
O75 C74 C77 F76 -74.1(8)
C73 C74 C77 F76 105.1(8)
Pr2 O81 C82 C83 9.3(11)
Pr2 O81 C82 C86 -168.4(4)
O81 C82 C83 C84 5.7(12)
C86 C82 C83 C84 -176.7(6)
C82 C83 C84 O85 -0.6(12)
C82 C83 C84 C87 178.9(7)
C83 C84 O85 Pr2 -19.6(11)
C87 C84 O85 Pr2 160.8(5)
O81 C82 C86 F82A -51(2)
C83 C82 C86 F82A 131(2)
O81 C82 C86 F81B 37.7(18)
C83 C82 C86 F81B -140.3(17)
O81 C82 C86 F83B -81(2)
C83 C82 C86 F83B 101(2)
O81 C82 C86 F83A 68.2(14)
C83 C82 C86 F83A -109.8(14)
O81 C82 C86 F81A -174.9(15)
C83 C82 C86 F81A 7.2(17)
O81 C82 C86 F82B 162.5(17)
C83 C82 C86 F82B -15.5(19)
O85 C84 C87 F86 63.6(10)
C83 C84 C87 F86 -116.0(9)
O85 C84 C87 F85 -169.8(7)
C83 C84 C87 F85 10.6(11)
O85 C84 C87 F84 -54.9(10)
C83 C84 C87 F84 125.5(8)
Pr2 O91 C92 C93 17.1(11)
Pr2 O91 C92 C96 -162.6(4)
O91 C92 C93 C94 2.6(12)
C96 C92 C93 C94 -177.7(7)
C92 C93 C94 O95 1.1(12)
C92 C93 C94 C97 177.5(7)
C93 C94 O95 Pr2 -24.8(11)
C97 C94 O95 Pr2 158.8(5)
O91 C92 C96 F91B 117(2)
C93 C92 C96 F91B -63(2)
O91 C92 C96 F93A 80.1(12)
C93 C92 C96 F93A -99.6(12)
O91 C92 C96 F91A -39.1(16)
C93 C92 C96 F91A 141.1(15)
O91 C92 C96 F93B -117(2)
C93 C92 C96 F93B 63(2)
O91 C92 C96 F92B -3(2)
C93 C92 C96 F92B 177.2(19)
O91 C92 C96 F92A -166.5(12)
C93 C92 C96 F92A 13.8(14)
O95 C94 C97 F96 -167.2(7)
C93 C94 C97 F96 16.0(10)
O95 C94 C97 F95 66.9(9)
C93 C94 C97 F95 -109.9(8)
O95 C94 C97 F94 -49.5(9)
C93 C94 C97 F94 133.7(7)
